data_1554725
loop_
_publ_author_name
'Ma, Yue'
'Uchiyama, Kouya'
'Ueno, Hiroshi'
'Okada, Hiroshi'
'Moriyama, Hiroshi'
'Matsuo, Yutaka'

_publ_section_title
;
 Highly soluble C2v-symmetrical fullerene derivatives: efficient
 synthesis, characterization, and electrochemical study
;
_journal_issue 9
_journal_name_full 'Organic Chemistry Frontiers'
_journal_page_first 1372
_journal_paper_doi 10.1039/C9QO00056A
_journal_volume 6
_journal_year 2019
_chemical_compound_source 'synthesis as described'
_chemical_formula_moiety 'C76 H32 F8 O8'
_chemical_formula_sum 'C76 H32 F8 O8'
_chemical_formula_weight 1225.02
_chemical_name_systematic
;
 C60(OCH2CH2F)8
;
_space_group_IT_number 15
_space_group_name_Hall '-C 2yc'
_space_group_name_H-M_alt 'C 1 2/c 1'
_symmetry_cell_setting monoclinic
_symmetry_Int_Tables_number 15
_symmetry_space_group_name_Hall '-C 2yc'
_symmetry_space_group_name_H-M 'C 1 2/c 1'
_atom_sites_solution_hydrogens geom
_atom_sites_solution_primary direct
_atom_sites_solution_secondary difmap
_audit_creation_date 2018-12-15T16:08:43-00:00
_audit_creation_method 'WinGX routine CIF_UPDATE'
_audit_update_record
;
2018-12-15 deposited with the CCDC.	2019-03-07 downloaded from the CCDC.
;
_cell_angle_alpha 90
_cell_angle_beta 121.518(7)
_cell_angle_gamma 90
_cell_formula_units_Z 4
_cell_length_a 22.035(12)
_cell_length_b 15.426(7)
_cell_length_c 17.593(10)
_cell_measurement_reflns_used 7644
_cell_measurement_temperature 273(2)
_cell_measurement_theta_max 27.4855
_cell_measurement_theta_min 3.091
_cell_measurement_wavelength 0.71073
_cell_volume 5098(5)
_computing_cell_refinement 'CrystalClear (Rigaku/MSC Inc., 2006)'
_computing_data_collection 'CrystalClear (Rigaku/MSC Inc., 2006)'
_computing_data_reduction 'CrystalClear (Rigaku/MSC Inc., 2006), SORTAV (Blessing, 1995)'
_computing_molecular_graphics 'Ortep-3 for Windows (Farrugia, 1997)'
_computing_publication_material 'WinGX publication routines (Farrugia, 1999)'
_computing_structure_refinement 'SHELXL-97 (Sheldrick, 2008)'
_computing_structure_solution 'SIR92 (Giacovazzo et al, 1993)'
_diffrn_ambient_temperature 273(2)
_diffrn_measured_fraction_theta_full 0.996
_diffrn_measured_fraction_theta_max 0.996
_diffrn_measurement_device_type 'Rigaku Saturn70'
_diffrn_radiation_monochromator graphite
_diffrn_radiation_probe x-ray
_diffrn_radiation_type MoK\a
_diffrn_radiation_wavelength 0.71073
_diffrn_reflns_av_R_equivalents 0.0757
_diffrn_reflns_av_unetI/netI 0.2085
_diffrn_reflns_limit_h_max 24
_diffrn_reflns_limit_h_min -28
_diffrn_reflns_limit_k_max 19
_diffrn_reflns_limit_k_min 0
_diffrn_reflns_limit_l_max 22
_diffrn_reflns_limit_l_min 0
_diffrn_reflns_number 5754
_diffrn_reflns_theta_full 27.38
_diffrn_reflns_theta_max 27.38
_diffrn_reflns_theta_min 3.09
_exptl_absorpt_coefficient_mu 0.123
_exptl_absorpt_correction_type none
_exptl_crystal_colour brown
_exptl_crystal_density_diffrn 1.596
_exptl_crystal_density_method 'not measured'
_exptl_crystal_description needle
_exptl_crystal_F_000 2496
_exptl_crystal_recrystallization_method 'Re-crystallisation from solvent'
_exptl_crystal_size_max 0.079
_exptl_crystal_size_mid 0.034
_exptl_crystal_size_min 0.026
_refine_diff_density_max 0.61
_refine_diff_density_min -0.333
_refine_diff_density_rms 0.063
_refine_ls_extinction_coef 0.0016(3)
_refine_ls_extinction_expression Fc^*^=kFc[1+0.001xFc^2^\l^3^/sin(2\q)]^-1/4^
_refine_ls_extinction_method SHELXL
_refine_ls_goodness_of_fit_ref 1.054
_refine_ls_hydrogen_treatment constr
_refine_ls_matrix_type full
_refine_ls_number_parameters 416
_refine_ls_number_reflns 5754
_refine_ls_number_restraints 0
_refine_ls_restrained_S_all 1.054
_refine_ls_R_factor_all 0.1435
_refine_ls_R_factor_gt 0.0915
_refine_ls_shift/su_max 0.004
_refine_ls_shift/su_mean 0.001
_refine_ls_structure_factor_coef Fsqd
_refine_ls_weighting_details 'calc w=1/[\s^2^(Fo^2^)+(0.0162P)^2^+0.0000P] where P=(Fo^2^+2Fc^2^)/3'
_refine_ls_weighting_scheme calc
_refine_ls_wR_factor_gt 0.1406
_refine_ls_wR_factor_ref 0.1721
_reflns_number_gt 3565
_reflns_number_total 5754
_reflns_threshold_expression >2\s(I)
_cod_data_source_file c9qo00056a2.cif
_cod_data_source_block octaF8
_cod_original_sg_symbol_H-M 'C 2/c'
_cod_database_code 1554725

loop_
_symmetry_equiv_pos_as_xyz
'x, y, z'
'-x, y, -z+1/2'
'x+1/2, y+1/2, z'
'-x+1/2, y+1/2, -z+1/2'
'-x, -y, -z'
'x, -y, z-1/2'
'-x+1/2, -y+1/2, -z'
'x+1/2, -y+1/2, z-1/2'

loop_
_atom_site_label
_atom_site_type_symbol
_atom_site_fract_x
_atom_site_fract_y
_atom_site_fract_z
_atom_site_U_iso_or_equiv
_atom_site_adp_type
_atom_site_occupancy
_atom_site_symmetry_multiplicity
_atom_site_calc_flag
_atom_site_refinement_flags
C1 C 0.9104(2) 0.9532(2) 0.2499(3) 0.0194(9) Uani 1 1 d .
C2 C 0.9649(2) 0.9321(2) 0.2218(3) 0.0182(8) Uani 1 1 d .
C3 C 0.9297(2) 0.9521(2) 0.1214(3) 0.0197(9) Uani 1 1 d .
C4 C 0.8621(2) 1.0176(2) 0.1781(3) 0.0189(8) Uani 1 1 d .
C5 C 0.8704(2) 1.0173(3) 0.1079(3) 0.0203(9) Uani 1 1 d .
C6 C 0.8181(2) 1.0848(3) 0.1925(3) 0.0203(9) Uani 1 1 d .
C7 C 0.8384(2) 1.0857(3) 0.0336(3) 0.0188(9) Uani 1 1 d .
C8 C 0.9804(2) 0.9991(3) 0.1032(3) 0.0215(9) Uani 1 1 d .
C9 C 1.0529(2) 0.9992(3) 0.1609(3) 0.0199(9) Uani 1 1 d .
C10 C 0.9176(2) 1.0772(3) 0.3557(3) 0.0208(9) Uani 1 1 d .
C11 C 0.8609(2) 1.1209(3) 0.2883(3) 0.0188(8) Uani 1 1 d .
C12 C 0.81094(19) 1.1678(3) 0.1390(3) 0.0188(8) Uani 1 1 d .
C13 C 0.8211(2) 1.1670(3) 0.0686(3) 0.0188(9) Uani 1 1 d .
C14 C 0.8964(2) 1.1204(3) 0.0188(3) 0.0204(9) Uani 1 1 d .
C15 C 0.9594(2) 1.0772(3) 0.0463(2) 0.0197(9) Uani 1 1 d .
C16 C 0.8616(2) 1.2144(3) 0.2876(3) 0.0206(9) Uani 1 1 d .
C17 C 0.8312(2) 1.2430(3) 0.1958(3) 0.0219(9) Uani 1 1 d .
C18 C 0.8506(2) 1.2434(3) 0.0503(3) 0.0201(9) Uani 1 1 d .
C19 C 0.8976(2) 1.2146(2) 0.0211(3) 0.0192(9) Uani 1 1 d .
C20 C 1.0247(2) 1.1236(3) 0.0718(3) 0.0210(9) Uani 1 1 d .
C21 C 0.9162(2) 1.2613(3) 0.3570(3) 0.0208(9) Uani 1 1 d .
C22 C 0.8579(2) 1.3168(3) 0.1785(3) 0.0201(9) Uani 1 1 d .
C23 C 0.8686(2) 1.3175(3) 0.1036(3) 0.0215(9) Uani 1 1 d .
C24 C 0.9594(2) 1.2611(3) 0.0441(3) 0.0231(9) Uani 1 1 d .
C25 C 1.0242(2) 1.2138(3) 0.0701(3) 0.0213(9) Uani 1 1 d .
C26 C 0.9463(2) 1.3375(3) 0.3391(3) 0.0266(10) Uani 1 1 d .
C27 C 0.9164(2) 1.3652(3) 0.2504(3) 0.0229(9) Uani 1 1 d .
C28 C 0.9332(2) 1.3655(3) 0.1292(3) 0.0237(10) Uani 1 1 d .
C29 C 0.9777(2) 1.3377(3) 0.1007(3) 0.0222(9) Uani 1 1 d .
C30 C 0.9637(2) 1.3945(3) 0.2211(3) 0.0246(9) Uani 1 1 d .
C31 C 0.9046(2) 0.8158(3) 0.3114(3) 0.0249(10) Uani 1 1 d .
H31A H 0.9243 0.8399 0.3707 0.03 Uiso 1 1 calc R
H31B H 0.9436 0.7933 0.3064 0.03 Uiso 1 1 calc R
C32 C 0.8540(3) 0.7455(3) 0.2964(4) 0.0444(13) Uani 1 1 d .
H32A H 0.8311 0.7255 0.2353 0.053 Uiso 1 1 calc R
H32B H 0.8794 0.6971 0.3354 0.053 Uiso 1 1 calc R
C33 C 0.8616(2) 0.8172(3) 0.0729(3) 0.0275(10) Uani 1 1 d .
H33A H 0.8173 0.8441 0.0597 0.033 Uiso 1 1 calc R
H33B H 0.886 0.7958 0.1336 0.033 Uiso 1 1 calc R
C34 C 0.8471(3) 0.7444(3) 0.0092(3) 0.0379(12) Uani 1 1 d .
H34A H 0.8103 0.707 0.0056 0.045 Uiso 1 1 calc R
H34B H 0.8306 0.7673 -0.0498 0.045 Uiso 1 1 calc R
C35 C 0.7023(2) 1.0232(3) 0.0890(3) 0.0294(10) Uani 1 1 d .
H35A H 0.7241 0.9813 0.0694 0.035 Uiso 1 1 calc R
H35B H 0.6876 1.0729 0.0494 0.035 Uiso 1 1 calc R
C36 C 0.6401(2) 0.9842(3) 0.0860(3) 0.0316(11) Uani 1 1 d .
H36A H 0.6083 0.9605 0.0271 0.038 Uiso 1 1 calc R
H36B H 0.6557 0.9371 0.1287 0.038 Uiso 1 1 calc R
C37 C 0.7843(2) 1.0037(3) -0.1044(3) 0.0233(9) Uani 1 1 d .
H37A H 0.8244 0.9648 -0.071 0.028 Uiso 1 1 calc R
H37B H 0.7939 1.0399 -0.142 0.028 Uiso 1 1 calc R
C38 C 0.7175(2) 0.9528(3) -0.1601(3) 0.0266(10) Uani 1 1 d .
H38A H 0.6767 0.9913 -0.1846 0.032 Uiso 1 1 calc R
H38B H 0.7184 0.926 -0.2094 0.032 Uiso 1 1 calc R
O1 O 0.86731(14) 0.88131(17) 0.24582(18) 0.0220(6) Uani 1 1 d .
O2 O 0.90497(14) 0.87837(17) 0.06241(17) 0.0199(6) Uani 1 1 d .
O3 O 0.75265(15) 1.04981(18) 0.17875(18) 0.0231(7) Uani 1 1 d .
O4 O 0.77424(15) 1.05649(18) -0.04447(18) 0.0225(7) Uani 1 1 d .
F1 F 0.80358(18) 0.7750(3) 0.3133(2) 0.0786(13) Uani 1 1 d .
F2 F 0.91027(19) 0.69694(19) 0.0399(2) 0.0572(9) Uani 1 1 d .
F3 F 0.60406(15) 1.0449(2) 0.1055(2) 0.0566(10) Uani 1 1 d .
F4 F 0.71107(16) 0.88841(19) -0.10820(19) 0.0472(8) Uani 1 1 d .

loop_
_atom_site_aniso_label
_atom_site_aniso_U_11
_atom_site_aniso_U_22
_atom_site_aniso_U_33
_atom_site_aniso_U_23
_atom_site_aniso_U_13
_atom_site_aniso_U_12
C1 0.023(2) 0.0179(19) 0.019(2) -0.0008(16) 0.0119(18) -0.0006(17)
C2 0.026(2) 0.0133(18) 0.023(2) 0.0009(15) 0.0185(19) 0.0013(16)
C3 0.023(2) 0.0148(19) 0.025(2) -0.0039(16) 0.0157(19) -0.0027(16)
C4 0.020(2) 0.0164(19) 0.023(2) -0.0018(16) 0.0133(18) -0.0037(16)
C5 0.025(2) 0.021(2) 0.018(2) 0.0043(16) 0.0132(18) 0.0023(17)
C6 0.019(2) 0.028(2) 0.015(2) 0.0046(17) 0.0102(18) 0.0002(17)
C7 0.019(2) 0.025(2) 0.013(2) -0.0015(16) 0.0089(17) -0.0002(16)
C8 0.029(2) 0.021(2) 0.025(2) -0.0012(17) 0.022(2) -0.0018(18)
C9 0.022(2) 0.022(2) 0.017(2) -0.0003(16) 0.0109(17) -0.0010(17)
C10 0.018(2) 0.025(2) 0.020(2) 0.0028(17) 0.0097(18) 0.0031(16)
C11 0.019(2) 0.024(2) 0.016(2) -0.0028(16) 0.0113(18) -0.0012(17)
C12 0.0116(19) 0.025(2) 0.018(2) -0.0010(16) 0.0067(17) 0.0010(17)
C13 0.0158(19) 0.025(2) 0.018(2) -0.0006(16) 0.0099(18) 0.0066(17)
C14 0.023(2) 0.025(2) 0.016(2) 0.0023(16) 0.0121(18) 0.0033(18)
C15 0.023(2) 0.022(2) 0.014(2) -0.0038(16) 0.0099(18) -0.0021(17)
C16 0.019(2) 0.020(2) 0.028(2) 0.0010(17) 0.0161(19) 0.0003(17)
C17 0.024(2) 0.021(2) 0.026(2) -0.0018(17) 0.017(2) 0.0035(18)
C18 0.019(2) 0.028(2) 0.013(2) 0.0053(16) 0.0080(17) 0.0055(17)
C19 0.021(2) 0.019(2) 0.017(2) 0.0057(16) 0.0095(18) 0.0029(17)
C20 0.024(2) 0.028(2) 0.018(2) -0.0002(16) 0.0151(18) -0.0018(18)
C21 0.029(2) 0.018(2) 0.029(2) 0.0005(17) 0.024(2) 0.0063(17)
C22 0.017(2) 0.021(2) 0.020(2) 0.0025(16) 0.0081(18) 0.0048(16)
C23 0.020(2) 0.022(2) 0.019(2) 0.0054(17) 0.0080(19) 0.0026(17)
C24 0.020(2) 0.030(2) 0.018(2) 0.0055(17) 0.0095(18) 0.0024(18)
C25 0.028(2) 0.024(2) 0.015(2) 0.0008(16) 0.0142(18) -0.0061(18)
C26 0.029(2) 0.025(2) 0.031(3) -0.0005(18) 0.019(2) 0.0055(19)
C27 0.025(2) 0.019(2) 0.028(2) -0.0026(16) 0.016(2) 0.0052(17)
C28 0.030(2) 0.021(2) 0.021(2) 0.0045(16) 0.014(2) 0.0085(18)
C29 0.029(2) 0.022(2) 0.020(2) 0.0056(16) 0.0159(19) -0.0039(18)
C30 0.029(2) 0.020(2) 0.029(3) -0.0033(17) 0.019(2) 0.0032(18)
C31 0.027(2) 0.027(2) 0.023(2) 0.0033(18) 0.015(2) -0.0010(18)
C32 0.056(3) 0.036(3) 0.041(3) -0.004(2) 0.025(3) -0.023(3)
C33 0.030(2) 0.030(2) 0.027(2) -0.0061(19) 0.018(2) -0.0124(19)
C34 0.047(3) 0.037(3) 0.044(3) -0.009(2) 0.033(3) -0.010(2)
C35 0.022(2) 0.042(3) 0.019(2) -0.0041(19) 0.0079(19) -0.006(2)
C36 0.034(3) 0.033(3) 0.034(3) -0.009(2) 0.023(2) -0.007(2)
C37 0.026(2) 0.026(2) 0.020(2) -0.0017(17) 0.0144(19) -0.0008(18)
C38 0.033(2) 0.027(2) 0.020(2) 0.0003(17) 0.014(2) -0.0044(19)
O1 0.0208(15) 0.0226(14) 0.0204(16) 0.0025(12) 0.0093(13) -0.0043(12)
O2 0.0222(15) 0.0219(14) 0.0188(15) -0.0069(12) 0.0129(13) -0.0072(12)
O3 0.0209(15) 0.0297(16) 0.0253(16) -0.0035(12) 0.0167(13) -0.0041(12)
O4 0.0197(14) 0.0283(16) 0.0188(16) -0.0022(12) 0.0096(13) -0.0004(13)
F1 0.051(2) 0.117(3) 0.072(2) 0.025(2) 0.035(2) -0.020(2)
F2 0.081(2) 0.0371(17) 0.072(2) -0.0010(16) 0.053(2) 0.0030(17)
F3 0.0316(16) 0.064(2) 0.079(2) -0.0354(18) 0.0325(17) -0.0073(15)
F4 0.058(2) 0.0473(18) 0.0386(18) -0.0008(14) 0.0266(16) -0.0233(16)

loop_
_atom_type_symbol
_atom_type_description
_atom_type_scat_dispersion_real
_atom_type_scat_dispersion_imag
_atom_type_scat_source
C C 0.0033 0.0016 'International Tables Vol C Tables 4.2.6.8 and 6.1.1.4'
H H 0 0 'International Tables Vol C Tables 4.2.6.8 and 6.1.1.4'
O O 0.0106 0.006 'International Tables Vol C Tables 4.2.6.8 and 6.1.1.4'
F F 0.0171 0.0103 'International Tables Vol C Tables 4.2.6.8 and 6.1.1.4'

loop_
_geom_angle_atom_site_label_1
_geom_angle_atom_site_label_2
_geom_angle_atom_site_label_3
_geom_angle
_geom_angle_site_symmetry_1
_geom_angle_site_symmetry_3
O1 C1 C9 113.2(3) . 2_755
O1 C1 C4 107.8(3) . .
C9 C1 C4 108.5(3) 2_755 .
O1 C1 C2 115.0(3) . .
C9 C1 C2 110.2(3) 2_755 .
C4 C1 C2 101.1(3) . .
C2 C2 C3 123.2(4) 2_755 .
C2 C2 C1 123.5(4) 2_755 .
C3 C2 C1 108.2(3) . .
O2 C3 C8 105.7(3) . .
O2 C3 C2 116.1(3) . .
C8 C3 C2 110.8(3) . .
O2 C3 C5 115.3(3) . .
C8 C3 C5 108.3(3) . .
C2 C3 C5 100.5(3) . .
C5 C4 C1 113.0(4) . .
C5 C4 C6 124.0(4) . .
C1 C4 C6 122.3(3) . .
C4 C5 C7 124.1(4) . .
C4 C5 C3 111.6(3) . .
C7 C5 C3 123.1(3) . .
O3 C6 C4 112.7(3) . .
O3 C6 C11 107.8(3) . .
C4 C6 C11 110.4(3) . .
O3 C6 C12 115.7(3) . .
C4 C6 C12 109.4(3) . .
C11 C6 C12 100.1(3) . .
O4 C7 C14 116.1(3) . .
O4 C7 C13 108.3(3) . .
C14 C7 C13 100.8(3) . .
O4 C7 C5 112.6(3) . .
C14 C7 C5 109.5(3) . .
C13 C7 C5 108.7(3) . .
C9 C8 C15 109.4(3) . .
C9 C8 C3 123.5(4) . .
C15 C8 C3 122.2(4) . .
C8 C9 C10 108.6(3) . 2_755
C8 C9 C1 123.3(4) . 2_755
C10 C9 C1 122.5(3) 2_755 2_755
C11 C10 C20 120.5(4) . 2_755
C11 C10 C9 122.1(4) . 2_755
C20 C10 C9 107.8(3) 2_755 2_755
C10 C11 C16 119.4(4) . .
C10 C11 C6 121.9(4) . .
C16 C11 C6 110.8(3) . .
C13 C12 C17 119.8(4) . .
C13 C12 C6 122.0(4) . .
C17 C12 C6 110.4(3) . .
C12 C13 C18 119.7(4) . .
C12 C13 C7 124.3(4) . .
C18 C13 C7 109.8(3) . .
C15 C14 C19 118.3(4) . .
C15 C14 C7 123.2(4) . .
C19 C14 C7 110.5(3) . .
C14 C15 C20 121.5(4) . .
C14 C15 C8 122.3(4) . .
C20 C15 C8 106.4(3) . .
C21 C16 C11 121.5(4) . .
C21 C16 C17 120.2(4) . .
C11 C16 C17 108.2(3) . .
C22 C17 C12 121.4(4) . .
C22 C17 C16 119.4(4) . .
C12 C17 C16 108.8(3) . .
C23 C18 C19 119.0(4) . .
C23 C18 C13 120.9(4) . .
C19 C18 C13 108.4(3) . .
C24 C19 C18 120.6(4) . .
C24 C19 C14 121.4(4) . .
C18 C19 C14 108.1(3) . .
C25 C20 C10 120.7(4) . 2_755
C25 C20 C15 119.5(4) . .
C10 C20 C15 107.7(3) 2_755 .
C16 C21 C25 118.5(4) . 2_755
C16 C21 C26 120.7(4) . .
C25 C21 C26 106.9(4) 2_755 .
C17 C22 C27 121.0(4) . .
C17 C22 C23 119.6(4) . .
C27 C22 C23 107.1(4) . .
C18 C23 C28 120.9(4) . .
C18 C23 C22 118.6(4) . .
C28 C23 C22 108.6(4) . .
C19 C24 C25 118.8(4) . .
C19 C24 C29 119.5(4) . .
C25 C24 C29 108.5(4) . .
C20 C25 C24 120.4(4) . .
C20 C25 C21 119.2(4) . 2_755
C24 C25 C21 108.0(4) . 2_755
C27 C26 C29 120.5(4) . 2_755
C27 C26 C21 118.8(4) . .
C29 C26 C21 109.1(4) 2_755 .
C26 C27 C22 119.8(4) . .
C26 C27 C30 118.7(4) . .
C22 C27 C30 108.9(4) . .
C29 C28 C23 119.7(4) . .
C29 C28 C30 119.6(4) . .
C23 C28 C30 108.0(4) . .
C28 C29 C26 120.4(4) . 2_755
C28 C29 C24 120.2(4) . .
C26 C29 C24 107.5(4) 2_755 .
C30 C30 C27 120.6(5) 2_755 .
C30 C30 C28 120.2(5) 2_755 .
C27 C30 C28 107.3(4) . .
O1 C31 C32 108.2(4) . .
F1 C32 C31 110.0(4) . .
O2 C33 C34 107.3(3) . .
F2 C34 C33 108.7(4) . .
O3 C35 C36 109.0(4) . .
F3 C36 C35 111.1(4) . .
O4 C37 C38 107.5(3) . .
F4 C38 C37 110.1(3) . .
C31 O1 C1 114.8(3) . .
C33 O2 C3 117.2(3) . .
C35 O3 C6 115.0(3) . .
C7 O4 C37 115.3(3) . .

loop_
_geom_bond_atom_site_label_1
_geom_bond_atom_site_label_2
_geom_bond_distance
_geom_bond_site_symmetry_2
C1 O1 1.437(5) .
C1 C9 1.515(5) 2_755
C1 C4 1.520(5) .
C1 C2 1.554(5) .
C2 C2 1.331(8) 2_755
C2 C3 1.543(6) .
C3 O2 1.442(4) .
C3 C8 1.500(5) .
C3 C5 1.566(5) .
C4 C5 1.338(5) .
C4 C6 1.528(5) .
C5 C7 1.535(5) .
C6 O3 1.437(5) .
C6 C11 1.543(6) .
C6 C12 1.547(5) .
C7 O4 1.434(5) .
C7 C14 1.530(5) .
C7 C13 1.531(5) .
C8 C9 1.374(6) .
C8 C15 1.477(5) .
C9 C10 1.467(5) 2_755
C9 C1 1.515(5) 2_755
C10 C11 1.368(5) .
C10 C20 1.436(6) 2_755
C10 C9 1.467(5) 2_755
C11 C16 1.442(5) .
C12 C13 1.368(5) .
C12 C17 1.442(5) .
C13 C18 1.462(6) .
C14 C15 1.379(5) .
C14 C19 1.453(5) .
C15 C20 1.453(6) .
C16 C21 1.387(6) .
C16 C17 1.456(6) .
C17 C22 1.386(5) .
C18 C23 1.398(5) .
C18 C19 1.445(5) .
C19 C24 1.399(5) .
C20 C25 1.391(6) .
C20 C10 1.436(6) 2_755
C21 C25 1.465(5) 2_755
C21 C26 1.464(6) .
C22 C27 1.455(6) .
C22 C23 1.455(6) .
C23 C28 1.451(6) .
C24 C25 1.449(6) .
C24 C29 1.458(6) .
C25 C21 1.465(5) 2_755
C26 C27 1.406(6) .
C26 C29 1.439(6) 2_755
C27 C30 1.454(6) .
C28 C29 1.383(6) .
C28 C30 1.460(6) .
C29 C26 1.439(6) 2_755
C30 C30 1.377(8) 2_755
C31 O1 1.427(5) .
C31 C32 1.478(6) .
C32 F1 1.368(6) .
C33 O2 1.421(4) .
C33 C34 1.498(6) .
C34 F2 1.408(6) .
C35 O3 1.435(5) .
C35 C36 1.473(6) .
C36 F3 1.382(5) .
C37 O4 1.439(5) .
C37 C38 1.495(6) .
C38 F4 1.406(5) .
